data_2231247
loop_
_publ_author_name
'Zhu, Li-Cai'
'Zhu, Si-Ming'

_publ_section_title
;
 Poly[tetradecaaquatetrakis(\m~3~-imidazole-4,5-dicarboxylato)hexa-\m~3~-sulfato-cobalt(II)hexasamarium(III)]
;
_journal_coeditor_code OM2450
_journal_issue 8
_journal_name_full 'Acta Crystallographica Section E'
_journal_page_first m1166
_journal_page_last m1167
_journal_paper_doi 10.1107/S1600536811030169
_journal_volume 67
_journal_year 2011
_chemical_formula_iupac '[Co Sm6 (C5 H2 N2 O4)4 (S O4)6 (H2 O)14]'
_chemical_formula_moiety 'C20 H36 Co N8 O54 S6 Sm6'
_chemical_formula_sum 'C20 H36 Co N8 O54 S6 Sm6'
_chemical_formula_weight 2406.08
_chemical_name_systematic
;
Poly[tetradecaaquatetrakis(\m~3~-imidazole-4,5-dicarboxylato)hexa-\m~3~-
sulfato-cobalt(II)hexasamarium(III)]
;
_space_group_IT_number 2
_symmetry_cell_setting triclinic
_symmetry_space_group_name_Hall '-P 1'
_symmetry_space_group_name_H-M 'P -1'
_atom_sites_solution_hydrogens geom
_atom_sites_solution_primary direct
_atom_sites_solution_secondary difmap
_audit_creation_method SHELXL-97
_cell_angle_alpha 97.068(2)
_cell_angle_beta 94.391(2)
_cell_angle_gamma 98.006(2)
_cell_formula_units_Z 1
_cell_length_a 6.6395(10)
_cell_length_b 9.5090(14)
_cell_length_c 21.619(3)
_cell_measurement_reflns_used 2636
_cell_measurement_temperature 296(2)
_cell_measurement_theta_max 27.90
_cell_measurement_theta_min 2.18
_cell_volume 1335.2(3)
_computing_cell_refinement 'SAINT (Bruker, 2004)'
_computing_data_collection 'APEX2 (Bruker, 2004)'
_computing_data_reduction 'SAINT (Bruker, 2004)'
_computing_molecular_graphics 'XP in SHELXTL (Sheldrick, 2008)'
_computing_publication_material 'SHELXL97 (Sheldrick, 2008)'
_computing_structure_refinement 'SHELXL97 (Sheldrick, 2008)'
_computing_structure_solution 'SHELXS97 (Sheldrick, 2008)'
_diffrn_ambient_temperature 296(2)
_diffrn_measured_fraction_theta_full 0.984
_diffrn_measured_fraction_theta_max 0.984
_diffrn_measurement_device_type 'Bruker APEXII area-detector'
_diffrn_measurement_method '\f and \w scan'
_diffrn_radiation_monochromator graphite
_diffrn_radiation_source 'fine-focus sealed tube'
_diffrn_radiation_type MoK\a
_diffrn_radiation_wavelength 0.71073
_diffrn_reflns_av_R_equivalents 0.0239
_diffrn_reflns_av_sigmaI/netI 0.0474
_diffrn_reflns_limit_h_max 5
_diffrn_reflns_limit_h_min -7
_diffrn_reflns_limit_k_max 11
_diffrn_reflns_limit_k_min -11
_diffrn_reflns_limit_l_max 25
_diffrn_reflns_limit_l_min -25
_diffrn_reflns_number 6967
_diffrn_reflns_theta_full 25.20
_diffrn_reflns_theta_max 25.20
_diffrn_reflns_theta_min 1.91
_exptl_absorpt_coefficient_mu 7.172
_exptl_absorpt_correction_T_max 0.341
_exptl_absorpt_correction_T_min 0.260
_exptl_absorpt_correction_type multi-scan
_exptl_absorpt_process_details '(<i>SADABS</i>; Sheldrick, 1996)'
_exptl_crystal_colour red
_exptl_crystal_density_diffrn 2.992
_exptl_crystal_density_method 'not measured'
_exptl_crystal_description block
_exptl_crystal_F_000 1139
_exptl_crystal_size_max 0.20
_exptl_crystal_size_mid 0.18
_exptl_crystal_size_min 0.15
_refine_diff_density_max 1.001
_refine_diff_density_min -1.034
_refine_ls_extinction_method none
_refine_ls_goodness_of_fit_ref 1.015
_refine_ls_hydrogen_treatment mixed
_refine_ls_matrix_type full
_refine_ls_number_parameters 478
_refine_ls_number_reflns 4716
_refine_ls_number_restraints 23
_refine_ls_restrained_S_all 1.012
_refine_ls_R_factor_all 0.0403
_refine_ls_R_factor_gt 0.0311
_refine_ls_shift/su_max 0.002
_refine_ls_shift/su_mean 0.000
_refine_ls_structure_factor_coef Fsqd
_refine_ls_weighting_details 'calc w=1/[\s^2^(Fo^2^)+(0.0293P)^2^+2.3668P] where P=(Fo^2^+2Fc^2^)/3'
_refine_ls_weighting_scheme calc
_refine_ls_wR_factor_gt 0.0652
_refine_ls_wR_factor_ref 0.0697
_reflns_number_gt 3971
_reflns_number_total 4716
_reflns_threshold_expression I>2sigma(I)
_cod_data_source_file om2450.cif
_cod_data_source_block I
_cod_database_code 2231247
_cod_database_fobs_code 2231247

loop_
_symmetry_equiv_pos_as_xyz
'x, y, z'
'-x, -y, -z'

loop_
_atom_site_type_symbol
_atom_site_label
_atom_site_fract_x
_atom_site_fract_y
_atom_site_fract_z
_atom_site_U_iso_or_equiv
_atom_site_adp_type
_atom_site_calc_flag
_atom_site_refinement_flags
_atom_site_occupancy
_atom_site_symmetry_multiplicity
Sm Sm3 0.33206(6) 0.01643(4) 0.860687(16) 0.01396(10) Uani d . 1 1
Sm Sm2 0.06536(5) -0.11526(4) 0.677756(16) 0.01039(9) Uani d . 1 1
Sm Sm1 0.34787(5) 0.29252(4) 0.577813(16) 0.01209(10) Uani d . 1 1
Co Co1 0.0000 -0.5000 1.0000 0.0144(3) Uani d S 1 2
S S1 0.3305(3) 0.35636(18) 0.43568(8) 0.0117(3) Uani d . 1 1
S S2 -0.1527(3) 0.18219(18) 0.62306(8) 0.0144(4) Uani d . 1 1
S S3 0.7700(3) -0.05896(19) 0.81404(8) 0.0163(4) Uani d . 1 1
N N1 0.4459(9) 0.4015(6) 0.6919(3) 0.0158(13) Uani d . 1 1
N N2 0.5267(9) 0.5408(6) 0.7811(3) 0.0145(13) Uani d D 1 1
N N3 -0.0134(9) -0.5242(6) 0.8997(3) 0.0139(13) Uani d . 1 1
N N4 -0.0377(9) -0.5503(6) 0.7965(2) 0.0129(12) Uani d D 1 1
C C1 0.3005(10) 0.1744(7) 0.7196(3) 0.0110(14) Uani d . 1 1
C C2 0.4007(10) 0.3228(7) 0.7395(3) 0.0123(14) Uani d . 1 1
C C3 0.4487(10) 0.4087(7) 0.7958(3) 0.0113(14) Uani d . 1 1
C C4 0.4360(10) 0.3875(7) 0.8624(3) 0.0147(15) Uani d . 1 1
C C5 0.5213(11) 0.5311(8) 0.7190(3) 0.0176(16) Uani d . 1 1
H H5 0.5655 0.6069 0.6975 0.021 Uiso calc R 1 1
C C6 0.1796(11) -0.2840(7) 0.9305(3) 0.0154(15) Uani d . 1 1
C C7 0.0741(10) -0.3984(7) 0.8801(3) 0.0131(15) Uani d . 1 1
C C8 0.0601(10) -0.4121(7) 0.8155(3) 0.0114(14) Uani d . 1 1
C C9 0.1121(11) -0.3170(7) 0.7687(3) 0.0148(15) Uani d . 1 1
C C10 -0.0769(10) -0.6128(7) 0.8472(3) 0.0144(15) Uani d . 1 1
H H11 -0.1408 -0.7067 0.8459 0.017 Uiso calc R 1 1
O O1 0.1806(7) 0.3703(5) 0.4827(2) 0.0177(11) Uani d . 1 1
O O2 0.4117(8) 0.4971(5) 0.4209(2) 0.0221(12) Uani d . 1 1
O O3 0.2273(7) 0.2689(5) 0.3784(2) 0.0198(11) Uani d . 1 1
O O4 0.4904(7) 0.2855(5) 0.4640(2) 0.0232(12) Uani d . 1 1
O O5 -0.0086(8) 0.2036(6) 0.5754(2) 0.0259(12) Uani d . 1 1
O O6 -0.1534(8) 0.0358(5) 0.6398(3) 0.0319(14) Uani d . 1 1
O O7 -0.0966(9) 0.2882(6) 0.6773(3) 0.0410(16) Uani d . 1 1
O O8 -0.3591(7) 0.1881(5) 0.5942(2) 0.0242(12) Uani d . 1 1
O O9 0.2794(7) 0.1296(5) 0.6617(2) 0.0152(10) Uani d . 1 1
O O10 0.2340(7) 0.0918(5) 0.7580(2) 0.0137(10) Uani d . 1 1
O O11 0.3918(8) 0.2647(5) 0.8764(2) 0.0231(12) Uani d . 1 1
O O12 0.4709(8) 0.4987(5) 0.9016(2) 0.0226(12) Uani d . 1 1
O O13 0.2724(8) -0.1722(5) 0.9173(2) 0.0205(12) Uani d . 1 1
O O14 0.1701(8) -0.3116(5) 0.9862(2) 0.0184(11) Uani d . 1 1
O O15 0.2062(7) -0.1901(5) 0.7844(2) 0.0148(11) Uani d . 1 1
O O16 0.0501(8) -0.3614(5) 0.7124(2) 0.0198(11) Uani d . 1 1
O O17 0.6400(8) 0.0535(6) 0.8074(3) 0.0347(14) Uani d . 1 1
O O18 0.6559(11) -0.1679(6) 0.8443(3) 0.052(2) Uani d . 1 1
O O19 0.8096(7) -0.1215(5) 0.7507(2) 0.0212(12) Uani d . 1 1
O O20 0.9627(7) 0.0049(5) 0.8501(2) 0.0243(12) Uani d . 1 1
H H1 0.563(12) 0.623(5) 0.804(3) 0.036 Uiso d D 1 1
H H2 -0.042(12) -0.598(7) 0.7595(18) 0.036 Uiso d D 1 1
O O1W 0.1566(8) 0.5002(6) 0.6016(2) 0.0261(13) Uani d D 1 1
H H1W 0.096(10) 0.495(9) 0.6332(19) 0.039 Uiso d D 1 1
H H2W 0.065(8) 0.500(9) 0.574(2) 0.039 Uiso d D 1 1
O O2W 0.2776(10) 0.0581(6) 0.5120(3) 0.0341(14) Uani d D 1 1
H H3W 0.218(13) -0.017(5) 0.522(3) 0.051 Uiso d D 1 1
H H4W 0.292(14) 0.032(8) 0.4750(16) 0.051 Uiso d D 1 1
O O3W 0.1551(8) -0.1832(5) 0.5707(2) 0.0227(12) Uani d D 1 1
H H5W 0.266(5) -0.213(7) 0.567(4) 0.034 Uiso d D 1 1
H H6W 0.073(7) -0.249(6) 0.550(3) 0.034 Uiso d D 1 1
O O4W 0.4309(8) -0.1323(6) 0.6751(2) 0.0259(12) Uani d D 1 1
H H7W 0.496(10) -0.127(9) 0.7089(18) 0.039 Uiso d D 1 1
H H8W 0.504(10) -0.087(8) 0.654(3) 0.039 Uiso d D 1 1
O O5W 0.1776(9) 0.0980(6) 0.9654(3) 0.0349(14) Uani d D 1 1
H H9W 0.060(6) 0.083(9) 0.949(4) 0.052 Uiso d D 1 1
H H10W 0.184(12) 0.170(6) 0.991(3) 0.052 Uiso d D 1 1
O O6W 0.6080(9) 0.0697(5) 0.9447(2) 0.0259(13) Uani d D 1 1
H H11W 0.651(12) 0.152(3) 0.959(3) 0.039 Uiso d D 1 1
H H12W 0.639(12) 0.021(6) 0.971(3) 0.039 Uiso d D 1 1
O O7W -0.2592(8) -0.3945(6) 0.9992(2) 0.0225(12) Uani d D 1 1
H H13W -0.311(10) -0.413(8) 1.0306(17) 0.034 Uiso d D 1 1
H H14W -0.348(8) -0.425(8) 0.971(2) 0.034 Uiso d D 1 1

loop_
_atom_site_aniso_label
_atom_site_aniso_U_11
_atom_site_aniso_U_22
_atom_site_aniso_U_33
_atom_site_aniso_U_12
_atom_site_aniso_U_13
_atom_site_aniso_U_23
Sm3 0.0175(2) 0.01187(19) 0.01055(18) -0.00508(15) -0.00139(15) 0.00379(14)
Sm2 0.01014(19) 0.01094(18) 0.00963(18) -0.00008(14) 0.00035(14) 0.00181(13)
Sm1 0.0119(2) 0.01235(19) 0.01166(18) 0.00027(14) 0.00082(14) 0.00227(14)
Co1 0.0199(8) 0.0113(7) 0.0108(7) -0.0047(6) 0.0021(6) 0.0040(5)
S1 0.0102(9) 0.0135(8) 0.0101(8) -0.0031(7) 0.0000(7) 0.0024(6)
S2 0.0132(9) 0.0142(9) 0.0161(9) 0.0018(7) 0.0027(7) 0.0034(7)
S3 0.0127(9) 0.0206(9) 0.0133(9) -0.0015(7) 0.0020(7) -0.0023(7)
N1 0.022(3) 0.015(3) 0.011(3) -0.001(3) 0.005(3) 0.003(2)
N2 0.018(3) 0.011(3) 0.013(3) -0.001(3) 0.003(3) 0.000(2)
N3 0.015(3) 0.011(3) 0.014(3) -0.007(2) -0.001(3) 0.004(2)
N4 0.021(3) 0.011(3) 0.007(3) 0.001(2) 0.004(3) -0.002(2)
C1 0.011(4) 0.011(3) 0.013(3) 0.002(3) 0.004(3) 0.002(3)
C2 0.008(3) 0.016(4) 0.013(3) 0.003(3) 0.002(3) 0.001(3)
C3 0.016(4) 0.008(3) 0.010(3) -0.003(3) 0.006(3) -0.001(3)
C4 0.011(4) 0.015(4) 0.017(4) 0.006(3) -0.002(3) -0.004(3)
C5 0.020(4) 0.020(4) 0.013(4) 0.001(3) 0.003(3) 0.006(3)
C6 0.015(4) 0.018(4) 0.011(3) 0.001(3) 0.001(3) -0.001(3)
C7 0.015(4) 0.009(3) 0.016(4) 0.000(3) 0.003(3) 0.009(3)
C8 0.011(4) 0.016(4) 0.007(3) 0.005(3) -0.002(3) 0.003(3)
C9 0.016(4) 0.015(4) 0.016(4) 0.005(3) 0.005(3) 0.003(3)
C10 0.009(4) 0.013(3) 0.021(4) -0.004(3) 0.004(3) 0.002(3)
O1 0.015(3) 0.022(3) 0.013(2) -0.004(2) 0.003(2) 0.002(2)
O2 0.030(3) 0.016(3) 0.020(3) -0.006(2) 0.007(2) 0.007(2)
O3 0.019(3) 0.024(3) 0.013(2) -0.007(2) 0.004(2) -0.004(2)
O4 0.016(3) 0.028(3) 0.028(3) 0.008(2) 0.000(2) 0.009(2)
O5 0.015(3) 0.040(3) 0.023(3) -0.001(2) 0.004(2) 0.010(2)
O6 0.015(3) 0.018(3) 0.066(4) 0.000(2) 0.002(3) 0.025(3)
O7 0.044(4) 0.045(4) 0.026(3) 0.003(3) 0.001(3) -0.021(3)
O8 0.015(3) 0.033(3) 0.028(3) 0.011(2) -0.001(2) 0.010(2)
O9 0.021(3) 0.012(2) 0.011(2) 0.000(2) 0.001(2) 0.0008(19)
O10 0.016(3) 0.013(2) 0.013(2) -0.002(2) 0.005(2) 0.0036(19)
O11 0.041(3) 0.012(3) 0.016(3) -0.001(2) 0.005(2) 0.006(2)
O12 0.031(3) 0.017(3) 0.017(3) -0.001(2) 0.000(2) -0.003(2)
O13 0.030(3) 0.016(3) 0.010(2) -0.011(2) -0.004(2) 0.001(2)
O14 0.028(3) 0.013(2) 0.010(2) -0.012(2) -0.001(2) 0.0035(19)
O15 0.021(3) 0.010(2) 0.012(2) -0.003(2) 0.002(2) 0.0015(19)
O16 0.032(3) 0.015(3) 0.010(3) 0.004(2) -0.004(2) -0.001(2)
O17 0.022(3) 0.059(4) 0.026(3) 0.022(3) 0.003(3) -0.001(3)
O18 0.079(5) 0.042(4) 0.022(3) -0.031(4) 0.019(3) -0.008(3)
O19 0.013(3) 0.033(3) 0.016(3) 0.001(2) 0.003(2) -0.005(2)
O20 0.014(3) 0.029(3) 0.025(3) -0.002(2) 0.000(2) -0.010(2)
O1W 0.032(3) 0.034(3) 0.014(3) 0.011(3) 0.006(2) 0.003(3)
O2W 0.048(4) 0.022(3) 0.027(3) -0.006(3) 0.005(3) -0.002(2)
O3W 0.015(3) 0.025(3) 0.024(3) -0.004(2) 0.004(2) -0.006(2)
O4W 0.019(3) 0.041(4) 0.020(3) 0.009(3) 0.002(2) 0.006(3)
O5W 0.043(4) 0.028(3) 0.031(4) 0.002(3) 0.005(3) -0.005(3)
O6W 0.041(4) 0.016(3) 0.016(3) -0.002(3) -0.012(3) 0.003(2)
O7W 0.024(3) 0.030(3) 0.013(3) 0.003(2) 0.003(2) 0.001(2)

loop_
_atom_type_symbol
_atom_type_description
_atom_type_scat_dispersion_real
_atom_type_scat_dispersion_imag
_atom_type_scat_source
C C 0.0033 0.0016 'International Tables Vol C Tables 4.2.6.8 and 6.1.1.4'
H H 0.0000 0.0000 'International Tables Vol C Tables 4.2.6.8 and 6.1.1.4'
N N 0.0061 0.0033 'International Tables Vol C Tables 4.2.6.8 and 6.1.1.4'
O O 0.0106 0.0060 'International Tables Vol C Tables 4.2.6.8 and 6.1.1.4'
S S 0.1246 0.1234 'International Tables Vol C Tables 4.2.6.8 and 6.1.1.4'
Co Co 0.3494 0.9721 'International Tables Vol C Tables 4.2.6.8 and 6.1.1.4'
Sm Sm -0.1638 3.4418 'International Tables Vol C Tables 4.2.6.8 and 6.1.1.4'

loop_
_geom_angle_atom_site_label_1
_geom_angle_atom_site_label_2
_geom_angle_atom_site_label_3
_geom_angle_site_symmetry_1
_geom_angle_site_symmetry_3
_geom_angle
O13 Sm3 O11 . . 139.58(16)
O13 Sm3 O15 . . 74.54(15)
O11 Sm3 O15 . . 143.87(16)
O13 Sm3 O17 . . 120.75(19)
O11 Sm3 O17 . . 81.19(19)
O15 Sm3 O17 . . 89.23(17)
O13 Sm3 O20 . 1_455 85.31(19)
O11 Sm3 O20 . 1_455 93.60(18)
O15 Sm3 O20 . 1_455 74.62(16)
O17 Sm3 O20 . 1_455 144.84(18)
O13 Sm3 O6W . . 76.76(17)
O11 Sm3 O6W . . 77.13(18)
O15 Sm3 O6W . . 133.98(17)
O17 Sm3 O6W . . 75.58(19)
O20 Sm3 O6W 1_455 . 137.37(18)
O13 Sm3 O10 . . 141.54(15)
O11 Sm3 O10 . . 74.32(16)
O15 Sm3 O10 . . 69.57(15)
O17 Sm3 O10 . . 72.68(17)
O20 Sm3 O10 1_455 . 72.44(16)
O6W Sm3 O10 . . 139.86(17)
O13 Sm3 O5W . . 69.51(18)
O11 Sm3 O5W . . 73.27(18)
O15 Sm3 O5W . . 127.62(17)
O17 Sm3 O5W . . 142.04(19)
O20 Sm3 O5W 1_455 . 65.80(18)
O6W Sm3 O5W . . 71.7(2)
O10 Sm3 O5W . . 124.27(17)
O13 Sm3 S3 . . 96.29(14)
O11 Sm3 S3 . . 101.50(14)
O15 Sm3 S3 . . 80.81(12)
O17 Sm3 S3 . . 24.47(14)
O20 Sm3 S3 1_455 . 154.02(12)
O6W Sm3 S3 . . 67.43(14)
O10 Sm3 S3 . . 91.30(11)
O5W Sm3 S3 . . 138.88(14)
O6 Sm2 O19 . 1_455 77.78(18)
O6 Sm2 O3 . 2_556 73.35(18)
O19 Sm2 O3 1_455 2_556 75.41(16)
O6 Sm2 O4W . . 134.97(18)
O19 Sm2 O4W 1_455 . 139.39(17)
O3 Sm2 O4W 2_556 . 129.63(17)
O6 Sm2 O3W . . 90.2(2)
O19 Sm2 O3W 1_455 . 148.19(16)
O3 Sm2 O3W 2_556 . 72.93(16)
O4W Sm2 O3W . . 67.74(17)
O6 Sm2 O10 . . 88.95(18)
O19 Sm2 O10 1_455 . 81.35(15)
O3 Sm2 O10 2_556 . 153.19(15)
O4W Sm2 O10 . . 77.07(17)
O3W Sm2 O10 . . 128.31(15)
O6 Sm2 O16 . . 140.10(17)
O19 Sm2 O16 1_455 . 75.70(17)
O3 Sm2 O16 2_556 . 71.47(17)
O4W Sm2 O16 . . 83.19(18)
O3W Sm2 O16 . . 96.93(16)
O10 Sm2 O16 . . 115.56(14)
O6 Sm2 O9 . . 70.15(16)
O19 Sm2 O9 1_455 . 120.47(16)
O3 Sm2 O9 2_556 . 134.74(16)
O4W Sm2 O9 . . 68.06(17)
O3W Sm2 O9 . . 81.28(15)
O10 Sm2 O9 . . 50.23(14)
O16 Sm2 O9 . . 149.71(16)
O6 Sm2 O15 . . 140.23(18)
O19 Sm2 O15 1_455 . 69.01(16)
O3 Sm2 O15 2_556 . 116.59(15)
O4W Sm2 O15 . . 70.80(16)
O3W Sm2 O15 . . 129.46(16)
O10 Sm2 O15 . . 65.45(14)
O16 Sm2 O15 . . 50.12(14)
O9 Sm2 O15 . . 108.56(14)
O6 Sm2 C9 . . 143.70(19)
O19 Sm2 C9 1_455 . 66.30(18)
O3 Sm2 C9 2_556 . 92.08(18)
O4W Sm2 C9 . . 79.88(19)
O3W Sm2 C9 . . 117.63(18)
O10 Sm2 C9 . . 90.65(17)
O16 Sm2 C9 . . 25.15(17)
O9 Sm2 C9 . . 133.08(17)
O15 Sm2 C9 . . 25.64(16)
O6 Sm2 C1 . . 77.54(18)
O19 Sm2 C1 1_455 . 100.65(17)
O3 Sm2 C1 2_556 . 150.81(18)
O4W Sm2 C1 . . 71.87(18)
O3W Sm2 C1 . . 105.37(17)
O10 Sm2 C1 . . 25.15(15)
O16 Sm2 C1 . . 136.44(17)
O9 Sm2 C1 . . 25.14(15)
O15 Sm2 C1 . . 87.51(16)
C9 Sm2 C1 . . 113.14(19)
O8 Sm1 O2 1_655 2_666 82.97(18)
O8 Sm1 O5 1_655 . 132.72(18)
O2 Sm1 O5 2_666 . 143.93(18)
O8 Sm1 O2W 1_655 . 74.9(2)
O2 Sm1 O2W 2_666 . 134.42(18)
O5 Sm1 O2W . . 71.7(2)
O8 Sm1 O1 1_655 . 132.36(16)
O2 Sm1 O1 2_666 . 84.65(16)
O5 Sm1 O1 . . 74.15(16)
O2W Sm1 O1 . . 81.88(18)
O8 Sm1 O1W 1_655 . 149.16(18)
O2 Sm1 O1W 2_666 . 73.88(18)
O5 Sm1 O1W . . 70.95(18)
O2W Sm1 O1W . . 135.9(2)
O1 Sm1 O1W . . 66.14(16)
O8 Sm1 N1 1_655 . 82.36(18)
O2 Sm1 N1 2_666 . 72.20(17)
O5 Sm1 N1 . . 103.37(18)
O2W Sm1 N1 . . 140.42(19)
O1 Sm1 N1 . . 135.86(17)
O1W Sm1 N1 . . 71.45(18)
O8 Sm1 O9 1_655 . 73.54(17)
O2 Sm1 O9 2_666 . 130.86(16)
O5 Sm1 O9 . . 68.57(16)
O2W Sm1 O9 . . 80.04(17)
O1 Sm1 O9 . . 142.05(15)
O1W Sm1 O9 . . 106.70(16)
N1 Sm1 O9 . . 62.47(16)
O8 Sm1 O4 1_655 . 78.70(16)
O2 Sm1 O4 2_666 . 72.14(16)
O5 Sm1 O4 . . 114.36(16)
O2W Sm1 O4 . . 64.80(17)
O1 Sm1 O4 . . 53.73(15)
O1W Sm1 O4 . . 112.03(16)
N1 Sm1 O4 . . 141.24(17)
O9 Sm1 O4 . . 139.76(15)
O8 Sm1 S1 1_655 . 105.85(13)
O2 Sm1 S1 2_666 . 74.94(12)
O5 Sm1 S1 . . 95.75(12)
O2W Sm1 S1 . . 73.64(14)
O1 Sm1 S1 . . 26.73(11)
O1W Sm1 S1 . . 87.74(12)
N1 Sm1 S1 . . 144.82(13)
O9 Sm1 S1 . . 152.67(11)
O4 Sm1 S1 . . 27.17(11)
O14 Co1 O14 . 2_547 180.0000(10)
O14 Co1 O7W . . 88.2(2)
O14 Co1 O7W 2_547 . 91.8(2)
O14 Co1 O7W . 2_547 91.8(2)
O14 Co1 O7W 2_547 2_547 88.2(2)
O7W Co1 O7W . 2_547 180.000(3)
O14 Co1 N3 . 2_547 101.16(19)
O14 Co1 N3 2_547 2_547 78.84(19)
O7W Co1 N3 . 2_547 88.7(2)
O7W Co1 N3 2_547 2_547 91.3(2)
O14 Co1 N3 . . 78.84(19)
O14 Co1 N3 2_547 . 101.16(19)
O7W Co1 N3 . . 91.3(2)
O7W Co1 N3 2_547 . 88.7(2)
N3 Co1 N3 2_547 . 180.000(2)
O2 S1 O3 . . 109.0(3)
O2 S1 O4 . . 111.9(3)
O3 S1 O4 . . 111.1(3)
O2 S1 O1 . . 110.0(3)
O3 S1 O1 . . 108.9(3)
O4 S1 O1 . . 105.9(3)
O2 S1 Sm1 . . 120.5(2)
O3 S1 Sm1 . . 130.2(2)
O4 S1 Sm1 . . 57.0(2)
O1 S1 Sm1 . . 49.36(19)
O7 S2 O5 . . 110.8(3)
O7 S2 O8 . . 111.8(3)
O5 S2 O8 . . 107.8(3)
O7 S2 O6 . . 111.0(4)
O5 S2 O6 . . 108.4(3)
O8 S2 O6 . . 106.9(3)
O18 S3 O20 . . 112.5(4)
O18 S3 O17 . . 107.1(4)
O20 S3 O17 . . 109.2(3)
O18 S3 O19 . . 109.7(3)
O20 S3 O19 . . 109.8(3)
O17 S3 O19 . . 108.5(3)
O18 S3 Sm3 . . 64.5(3)
O20 S3 Sm3 . . 120.6(2)
O17 S3 Sm3 . . 42.9(2)
O19 S3 Sm3 . . 127.5(2)
C5 N1 C2 . . 105.9(6)
C5 N1 Sm1 . . 133.2(4)
C2 N1 Sm1 . . 120.6(4)
C5 N2 C3 . . 107.9(6)
C5 N2 H1 . . 120(6)
C3 N2 H1 . . 131(6)
C10 N3 C7 . . 104.9(6)
C10 N3 Co1 . . 144.9(5)
C7 N3 Co1 . . 110.2(4)
C10 N4 C8 . . 108.7(5)
C10 N4 H2 . . 123(6)
C8 N4 H2 . . 126(5)
O9 C1 O10 . . 119.7(6)
O9 C1 C2 . . 117.5(6)
O10 C1 C2 . . 122.9(6)
O9 C1 Sm2 . . 62.2(3)
O10 C1 Sm2 . . 57.6(3)
C2 C1 Sm2 . . 175.1(5)
C3 C2 N1 . . 109.4(6)
C3 C2 C1 . . 135.0(6)
N1 C2 C1 . . 115.4(6)
C2 C3 N2 . . 105.2(6)
C2 C3 C4 . . 135.0(6)
N2 C3 C4 . . 119.8(6)
O11 C4 O12 . . 124.0(7)
O11 C4 C3 . . 119.9(6)
O12 C4 C3 . . 116.1(6)
N1 C5 N2 . . 111.6(6)
N1 C5 H5 . . 124.2
N2 C5 H5 . . 124.2
O13 C6 O14 . . 123.2(6)
O13 C6 C7 . . 120.7(6)
O14 C6 C7 . . 116.0(6)
C8 C7 N3 . . 110.4(6)
C8 C7 C6 . . 133.2(6)
N3 C7 C6 . . 116.1(6)
N4 C8 C7 . . 104.3(5)
N4 C8 C9 . . 119.9(6)
C7 C8 C9 . . 135.7(6)
O16 C9 O15 . . 120.3(6)
O16 C9 C8 . . 117.9(6)
O15 C9 C8 . . 121.6(6)
O16 C9 Sm2 . . 59.1(3)
O15 C9 Sm2 . . 63.8(3)
C8 C9 Sm2 . . 159.8(5)
N3 C10 N4 . . 111.7(6)
N3 C10 H11 . . 124.2
N4 C10 H11 . . 124.2
S1 O1 Sm1 . . 103.9(2)
S1 O2 Sm1 . 2_666 157.7(3)
S1 O3 Sm2 . 2_556 151.1(3)
S1 O4 Sm1 . . 95.8(2)
S2 O5 Sm1 . . 135.0(3)
S2 O6 Sm2 . . 141.8(3)
S2 O8 Sm1 . 1_455 154.6(3)
C1 O9 Sm1 . . 123.4(4)
C1 O9 Sm2 . . 92.6(4)
Sm1 O9 Sm2 . . 141.08(19)
C1 O10 Sm3 . . 141.3(4)
C1 O10 Sm2 . . 97.2(4)
Sm3 O10 Sm2 . . 112.87(16)
C4 O11 Sm3 . . 157.0(5)
C6 O13 Sm3 . . 155.7(5)
C6 O14 Co1 . . 118.2(4)
C9 O15 Sm3 . . 152.2(4)
C9 O15 Sm2 . . 90.6(4)
Sm3 O15 Sm2 . . 111.56(17)
C9 O16 Sm2 . . 95.7(4)
S3 O17 Sm3 . . 112.7(3)
S3 O19 Sm2 . 1_655 142.2(3)
S3 O20 Sm3 . 1_655 146.5(3)
Sm1 O1W H1W . . 112(6)
Sm1 O1W H2W . . 111(6)
H1W O1W H2W . . 104(3)
Sm1 O2W H3W . . 125(5)
Sm1 O2W H4W . . 133(5)
H3W O2W H4W . . 101(7)
Sm2 O3W H5W . . 118(6)
Sm2 O3W H6W . . 114(5)
H5W O3W H6W . . 102(3)
Sm2 O4W H7W . . 116(6)
Sm2 O4W H8W . . 123(6)
H7W O4W H8W . . 106(7)
Sm3 O5W H9W . . 94(6)
Sm3 O5W H10W . . 139(7)
H9W O5W H10W . . 105(8)
Sm3 O6W H11W . . 120(5)
Sm3 O6W H12W . . 129(5)
H11W O6W H12W . . 107(3)
Co1 O7W H13W . . 104(6)
Co1 O7W H14W . . 116(6)
H13W O7W H14W . . 105(3)

loop_
_geom_bond_atom_site_label_1
_geom_bond_atom_site_label_2
_geom_bond_site_symmetry_2
_geom_bond_distance
Sm3 O13 . 2.300(5)
Sm3 O11 . 2.317(5)
Sm3 O15 . 2.411(4)
Sm3 O17 . 2.427(5)
Sm3 O20 1_455 2.431(5)
Sm3 O6W . 2.432(5)
Sm3 O10 . 2.484(4)
Sm3 O5W . 2.631(6)
Sm3 S3 . 3.2922(19)
Sm2 O6 . 2.353(5)
Sm2 O19 1_455 2.404(5)
Sm2 O3 2_556 2.408(5)
Sm2 O4W . 2.459(5)
Sm2 O3W . 2.465(5)
Sm2 O10 . 2.527(4)
Sm2 O16 . 2.535(5)
Sm2 O9 . 2.630(4)
Sm2 O15 . 2.636(4)
Sm2 C9 . 2.939(7)
Sm2 C1 . 2.969(6)
Sm1 O8 1_655 2.327(5)
Sm1 O2 2_666 2.375(5)
Sm1 O5 . 2.394(5)
Sm1 O2W . 2.457(5)
Sm1 O1 . 2.502(5)
Sm1 O1W . 2.515(5)
Sm1 N1 . 2.552(6)
Sm1 O9 . 2.553(4)
Sm1 O4 . 2.699(5)
Sm1 S1 . 3.2011(17)
Co1 O14 . 2.048(4)
Co1 O14 2_547 2.048(4)
Co1 O7W . 2.109(5)
Co1 O7W 2_547 2.109(5)
Co1 N3 2_547 2.146(5)
Co1 N3 . 2.146(5)
S1 O2 . 1.454(5)
S1 O3 . 1.467(5)
S1 O4 . 1.469(5)
S1 O1 . 1.483(5)
S2 O7 . 1.438(5)
S2 O5 . 1.472(5)
S2 O8 . 1.473(5)
S2 O6 . 1.480(5)
S3 O18 . 1.449(6)
S3 O20 . 1.459(5)
S3 O17 . 1.478(6)
S3 O19 . 1.481(5)
N1 C5 . 1.311(9)
N1 C2 . 1.374(8)
N2 C5 . 1.331(8)
N2 C3 . 1.375(8)
N2 H1 . 0.87(2)
N3 C10 . 1.330(8)
N3 C7 . 1.384(8)
N4 C10 . 1.335(8)
N4 C8 . 1.380(8)
N4 H2 . 0.86(2)
C1 O9 . 1.262(8)
C1 O10 . 1.272(7)
C1 C2 . 1.471(9)
C2 C3 . 1.368(9)
C3 C4 . 1.486(9)
C4 O11 . 1.243(8)
C4 O12 . 1.252(8)
C5 H5 . 0.9300
C6 O13 . 1.229(8)
C6 O14 . 1.268(8)
C6 C7 . 1.496(9)
C7 C8 . 1.382(9)
C8 C9 . 1.467(9)
C9 O16 . 1.255(8)
C9 O15 . 1.272(8)
C10 H11 . 0.9300
O2 Sm1 2_666 2.375(5)
O3 Sm2 2_556 2.408(5)
O8 Sm1 1_455 2.327(5)
O19 Sm2 1_655 2.404(5)
O20 Sm3 1_655 2.431(5)
O1W H1W . 0.82(2)
O1W H2W . 0.82(2)
O2W H3W . 0.83(2)
O2W H4W . 0.82(2)
O3W H5W . 0.83(2)
O3W H6W . 0.83(2)
O4W H7W . 0.81(2)
O4W H8W . 0.81(2)
O5W H9W . 0.82(2)
O5W H10W . 0.81(2)
O6W H11W . 0.81(2)
O6W H12W . 0.80(2)
O7W H13W . 0.81(2)
O7W H14W . 0.81(2)

loop_
_geom_hbond_atom_site_label_D
_geom_hbond_atom_site_label_H
_geom_hbond_atom_site_label_A
_geom_hbond_site_symmetry_A
_geom_hbond_distance_DH
_geom_hbond_distance_HA
_geom_hbond_distance_DA
_geom_hbond_angle_DHA
N2 H1 O18 1_565 0.87(6) 2.06(5) 2.916(8) 170(6)
O1W H1W O7 . 0.82(5) 2.52(8) 3.140(8) 133(7)
O1W H1W O16 1_565 0.82(5) 2.12(6) 2.777(6) 136(8)
N4 H2 O7 1_545 0.87(4) 1.94(5) 2.803(8) 171(8)
O1W H2W O1 2_566 0.82(5) 2.51(6) 3.247(7) 150(7)
O2W H3W O3W . 0.83(5) 2.02(5) 2.809(8) 160(6)
O2W H4W O6 2_556 0.83(4) 2.55(4) 3.303(9) 152(8)
O2W H4W O8 2_556 0.83(4) 2.53(7) 3.204(8) 140(6)
O3W H5W O4 2_656 0.83(4) 1.98(5) 2.789(7) 166(8)
O3W H6W O1 2_556 0.83(5) 1.93(5) 2.732(7) 161(5)
O4W H7W O17 . 0.81(5) 2.59(6) 3.270(8) 142(7)
O4W H7W O19 . 0.81(5) 2.20(6) 2.874(7) 141(5)
O4W H8W O6 1_655 0.81(7) 2.47(7) 3.186(8) 149(6)
O5W H10W O7W 2_557 0.82(6) 2.10(6) 2.794(8) 142(6)
O6W H11W O14 2_657 0.81(4) 1.99(5) 2.751(7) 157(5)
O6W H12W O5W 2_657 0.81(6) 2.27(7) 3.053(8) 162(7)
O7W H13W O11 2_557 0.81(5) 2.45(5) 3.063(6) 133(7)
O7W H13W O12 2_557 0.81(5) 2.06(6) 2.855(7) 168(7)
O7W H14W O12 1_445 0.81(5) 1.85(5) 2.661(7) 174(7)
C5 H5 O3 2_666 0.9300 2.5200 3.388(8) 155.00
C10 H11 O17 1_445 0.9300 2.5400 3.430(9) 161.00
